data_4321661
loop_
_publ_author_name
'Xiaolai Zheng'
'Ulli Englert'
'Gerhard E. Herberich'
'J\"org Rosenpl\"anter'

_publ_contact_author
;
      Gerhard E. Herberich
      Institut fuer Anorganische Chemie
      RWTH Aachen
      Prof.-Pirlet-Str.1
      52074 Aachen
      Germany
;
_publ_contact_author_email gerhard.herberich@ac.rwth-aachen.de
_publ_contact_author_fax '(0241) 8888288'
_publ_contact_author_phone '(0241) 804645'
_publ_section_title
;
 Syntheses and Structures of Mg(C5H5BMe)2, Mg(3,5-Me2C5H3BNMe2)2, the
 2,2'-Bipyridine Adduct Mg(C5H5BMe)2(bipy), and the N-Bonded
 Aminoboratabenzene Species Mg(3,5-Me2C5H3BNMe2)2(THF)21
;
_journal_name_full 'Inorganic Chemistry'
_journal_page_first 5579
_journal_page_last 5585
_journal_paper_doi 10.1021/ic000575x
_journal_volume 39
_journal_year 2000
_chemical_compound_source 'see paper'
_chemical_formula_sum 'C18 H30 B2 Mg N2'
_chemical_formula_weight 320.39
_chemical_name_common ' Compound 2'
_chemical_name_systematic ' ?'
_space_group_IT_number 14
_symmetry_cell_setting monoclinic
_symmetry_space_group_name_Hall '-P 2yn'
_symmetry_space_group_name_H-M 'P 1 21/n 1'
_atom_type_scat_source International_Tables_for_Xray_Crystallography
_cell_angle_alpha 90.00
_cell_angle_beta 101.81(2)
_cell_angle_gamma 90.00
_cell_formula_units_Z 2.00
_cell_length_a 8.065(2)
_cell_length_b 10.884(3)
_cell_length_c 11.606(3)
_cell_measurement_reflns_used 25
_cell_measurement_temperature 193
_cell_measurement_theta_max 28
_cell_measurement_theta_min 24
_cell_volume 997.2(5)
_computing_cell_refinement CAD4_(Enraf-Nonius,_1977)
_computing_data_collection CAD4_(Enraf-Nonius,_1977)
_computing_data_reduction PROCESS_MolEN_(Fair,_1990)
_computing_molecular_graphics ORTEP_(Johnson,_1976)
_computing_publication_material CIF_VAX_MolEN_(Fair,_1990)
_computing_structure_refinement LSFM_MolEN_(Fair,_1990)
_computing_structure_solution none
_diffrn_ambient_temperature 193
_diffrn_measurement_device Enraf_Nonius_CAD4
_diffrn_measurement_method \q/2\q
_diffrn_radiation_type Cu-K\a
_diffrn_radiation_wavelength 1.54184
_diffrn_reflns_av_R_equivalents 0.072
_diffrn_reflns_limit_h_max 9
_diffrn_reflns_limit_h_min -10
_diffrn_reflns_limit_k_max 13
_diffrn_reflns_limit_k_min -13
_diffrn_reflns_limit_l_max 14
_diffrn_reflns_limit_l_min -14
_diffrn_reflns_number 8576
_diffrn_reflns_theta_max 74.8
_diffrn_reflns_theta_min 5.6
_diffrn_standards_decay_% 0.00
_diffrn_standards_interval_time 120
_diffrn_standards_number 3
_exptl_absorpt_coefficient_mu 0.721
_exptl_absorpt_correction_T_max 0.819
_exptl_absorpt_correction_T_min 0.670
_exptl_absorpt_correction_type numerical
_exptl_crystal_colour colourless
_exptl_crystal_density_diffrn 1.07
_exptl_crystal_density_meas ?
_exptl_crystal_description block
_exptl_crystal_F_000 348
_exptl_crystal_size_max 0.40
_exptl_crystal_size_mid 0.40
_exptl_crystal_size_min 0.70
_refine_diff_density_max 0.6381
_refine_diff_density_min 0.0000
_refine_ls_extinction_method none
_refine_ls_goodness_of_fit_obs 1.009
_refine_ls_hydrogen_treatment refined_isotropically
_refine_ls_matrix_type full
_refine_ls_number_parameters 166
_refine_ls_number_reflns 1788
_refine_ls_number_restraints 3
_refine_ls_R_factor_obs 0.059
_refine_ls_shift/esd_max 0.019
_refine_ls_structure_factor_coef F
_refine_ls_weighting_details 'w = 4Fo^2^/ (\s^2^(Fo^2^) + 0.0001 Fo^4^)'
_refine_ls_weighting_scheme calc
_refine_ls_wR_factor_obs 0.058
_reflns_number_observed 1788
_reflns_number_total 2045
_reflns_observed_criterion >1.0\s(I)
_cod_data_source_file ic000575x_3.cif
_cod_data_source_block COMP2
_cod_depositor_comments
;
The following automatic conversions were performed:

'_exptl_crystal_density_meas' value 'none' was changed to '?' - the
value is perceived as not measured.

Automatic conversion script
Id: cif_fix_values 3008 2015-01-20 13:52:24Z robertas 

The following automatic conversions were performed:

'_refine_ls_weighting_scheme' value '4Fo^2^/ (\s^2^(Fo^2^) + 0.0001
Fo^4^)' was changed to 'calc'. New tag '_refine_ls_weighting_details'
was created. The value of the new tag was set to 'w = 4Fo^2^/
(\s^2^(Fo^2^) + 0.0001 Fo^4^)'.

Automatic conversion script
Id: cif_fix_values 3143 2015-03-26 13:38:13Z robertas 
;
_cod_original_cell_volume 997.2(9)
_cod_original_formula_sum 'C18 H30 B2 Mg1 N2'
_cod_database_code 4321661

loop_
_symmetry_equiv_pos_as_xyz
'x, y, z'
'-x+1/2, y+1/2, -z+1/2'
'-x, -y, -z'
'x-1/2, -y-1/2, z-1/2'

loop_
_atom_site_aniso_label
_atom_site_aniso_U_11
_atom_site_aniso_U_22
_atom_site_aniso_U_33
_atom_site_aniso_U_12
_atom_site_aniso_U_13
_atom_site_aniso_U_23
Mg 0.0337(2) 0.0370(3) 0.0263(2) -0.0064(2) 0.0039(2) -0.0040(2)
N 0.0599(6) 0.0439(6) 0.0337(5) 0.0031(5) -0.0070(5) 0.0037(4)
C1 0.0307(5) 0.0422(6) 0.0388(5) -0.0061(5) 0.0017(5) -0.0015(5)
C2 0.0407(5) 0.0409(6) 0.0337(5) -0.0104(5) 0.0071(5) 0.0019(5)
C3 0.0450(6) 0.0372(6) 0.0304(5) -0.0014(5) 0.0004(5) 0.0039(4)
C4 0.0378(5) 0.0412(6) 0.0347(5) 0.0020(5) 0.0040(5) -0.0015(5)
C5 0.0447(5) 0.0391(6) 0.0276(5) -0.0010(5) 0.0090(4) -0.0019(4)
C6 0.0662(9) 0.0561(9) 0.064(1) 0.0155(7) -0.0211(8) 0.0019(7)
C7 0.105(1) 0.059(1) 0.0349(6) -0.001(1) 0.0017(9) 0.0136(6)
C21 0.0604(7) 0.072(1) 0.0494(7) -0.0136(7) 0.0230(6) 0.0095(7)
C41 0.0454(7) 0.080(1) 0.0636(9) 0.0183(8) 0.0107(7) 0.0037(9)
B 0.0444(6) 0.0322(6) 0.0298(5) -0.0027(6) -0.0026(5) -0.0030(5)

loop_
_atom_site_label
_atom_site_fract_x
_atom_site_fract_y
_atom_site_fract_z
_atom_site_U_iso_or_equiv
_atom_site_thermal_displace_type
_atom_site_calc_flag
Mg 0.0000 0.0000 0.0000 0.0327(1) Ueq .
N 0.2493(2) 0.0249(1) 0.2866(1) 0.0482(3) Ueq .
C1 0.2394(2) 0.1195(1) 0.0781(1) 0.0380(3) Ueq .
C2 0.1504(2) 0.1882(1) -0.0171(1) 0.0385(3) Ueq .
C3 0.0197(2) -0.2216(1) 0.0237(1) 0.0386(3) Ueq .
C4 0.1069(2) -0.1892(1) -0.0648(1) 0.0384(3) Ueq .
C5 0.0281(2) -0.1209(1) -0.1633(1) 0.0369(3) Ueq .
C6 0.4186(2) -0.0242(2) 0.2952(2) 0.0670(5) Ueq .
C7 0.1651(3) -0.0239(2) 0.3756(1) 0.0682(6) Ueq .
C21 0.2336(2) 0.2239(2) -0.1171(1) 0.0588(4) Ueq .
C41 0.2900(2) -0.2271(2) -0.0493(2) 0.0631(5) Ueq .
B 0.1605(2) 0.0883(1) 0.1844(1) 0.0369(3) Ueq .
H1 0.350(2) 0.096(2) 0.069(2) 0.032(5) Uiso .
H3 0.082(2) -0.269(2) 0.092(1) 0.023(4) Uiso .
H5 0.106(2) -0.092(2) -0.214(2) 0.021(4) Uiso .
H6b 0.498(3) -0.008(2) 0.380(2) 0.049(7) Uiso .
H6a 0.486(3) 0.017(2) 0.242(2) 0.053(8) Uiso .
H6c 0.417(3) -0.108(2) 0.283(2) 0.053(7) Uiso .
H7c 0.234(4) -0.013(2) 0.453(2) 0.07(1) Uiso .
H7a 0.123(3) -0.114(2) 0.366(2) 0.057(7) Uiso .
H7b 0.044(3) 0.019(2) 0.375(3) 0.063(8) Uiso .
H21c 0.168(4) 0.243(3) -0.185(2) 0.08(1) Uiso .
H21a 0.303(3) 0.160(3) -0.131(2) 0.068(8) Uiso .
H21b 0.316(4) 0.288(3) -0.093(2) 0.09(1) Uiso .
H41c 0.344(3) -0.230(3) 0.032(2) 0.069(8) Uiso .
H41a 0.349(4) -0.169(3) -0.081(2) 0.073(8) Uiso .
H41b 0.290(4) -0.302(3) -0.087(2) 0.074(8) Uiso .

loop_
_geom_angle_atom_site_label_1
_geom_angle_atom_site_label_2
_geom_angle_atom_site_label_3
_geom_angle
_geom_angle_publ_flag
C1 Mg C1 180.00 ?
C1 Mg C2 34.28(5) ?
C1 Mg C2 145.72(5) ?
C1 Mg C3 118.44(5) ?
C1 Mg C3 61.56(5) ?
C1 Mg C4 105.96(5) ?
C1 Mg C4 74.04(5) ?
C1 Mg C5 114.37(5) ?
C1 Mg C5 65.63(5) ?
C1 Mg B 37.19(6) ?
C1 Mg B 142.81(6) ?
C1 Mg C2 145.72(5) ?
C1 Mg C2 34.28(5) ?
C1 Mg C3 61.56(5) ?
C1 Mg C3 118.44(5) ?
C1 Mg C4 74.04(5) ?
C1 Mg C4 105.96(5) ?
C1 Mg C5 65.63(5) ?
C1 Mg C5 114.37(5) ?
C1 Mg B 142.81(6) ?
C1 Mg B 37.19(6) ?
C2 Mg C2 180.00 ?
C2 Mg C3 146.21(5) ?
C2 Mg C3 33.79(5) ?
C2 Mg C4 118.81(6) ?
C2 Mg C4 61.19(6) ?
C2 Mg C5 105.98(5) ?
C2 Mg C5 74.02(5) ?
C2 Mg B 63.59(5) ?
C2 Mg B 116.41(5) ?
C2 Mg C3 33.79(5) ?
C2 Mg C3 146.21(5) ?
C2 Mg C4 61.19(6) ?
C2 Mg C4 118.81(6) ?
C2 Mg C5 74.02(5) ?
C2 Mg C5 105.98(5) ?
C2 Mg B 116.41(5) ?
C2 Mg B 63.59(5) ?
C3 Mg C3 180.00 ?
C3 Mg C4 33.71(5) ?
C3 Mg C4 146.29(5) ?
C3 Mg C5 61.43(5) ?
C3 Mg C5 118.57(5) ?
C3 Mg B 106.20(5) ?
C3 Mg B 73.80(5) ?
C3 Mg C4 146.29(5) ?
C3 Mg C4 33.71(5) ?
C3 Mg C5 118.57(5) ?
C3 Mg C5 61.43(5) ?
C3 Mg B 73.80(5) ?
C3 Mg B 106.20(5) ?
C4 Mg C4 180.00 ?
C4 Mg C5 34.18(5) ?
C4 Mg C5 145.82(5) ?
C4 Mg B 116.56(5) ?
C4 Mg B 63.44(5) ?
C4 Mg C5 145.82(5) ?
C4 Mg C5 34.18(5) ?
C4 Mg B 63.44(5) ?
C4 Mg B 116.56(5) ?
C5 Mg C5 180.00 ?
C5 Mg B 142.97(6) ?
C5 Mg B 37.03(6) ?
C5 Mg B 37.03(6) ?
C5 Mg B 142.97(6) ?
B Mg B 180.00 ?
C6 N C7 112.8(2) ?
C6 N B 122.6(2) ?
C7 N B 122.7(2) ?
Mg C1 C2 75.15(8) ?
Mg C1 B 75.22(8) ?
Mg C1 H1 121(1) ?
C2 C1 B 121.4(1) ?
C2 C1 H1 113(1) ?
B C1 H1 126(1) ?
Mg C2 C1 70.57(8) ?
Mg C2 C3 73.88(9) ?
Mg C2 C21 126.5(1) ?
C1 C2 C3 121.1(1) ?
C1 C2 C21 120.5(2) ?
C3 C2 C21 118.4(2) ?
Mg C3 C2 72.33(9) ?
Mg C3 C4 72.46(9) ?
Mg C3 H3 128(1) ?
C2 C3 C4 121.6(1) ?
C2 C3 H3 121(1) ?
C4 C3 H3 118(1) ?
Mg C4 C3 73.83(9) ?
Mg C4 C5 70.74(8) ?
Mg C4 C41 126.9(1) ?
C3 C4 C5 121.2(1) ?
C3 C4 C41 118.0(2) ?
C5 C4 C41 120.8(2) ?
Mg C5 C4 75.07(8) ?
Mg C5 B 75.11(8) ?
Mg C5 H5 118(1) ?
C4 C5 B 121.5(1) ?
C4 C5 H5 114(1) ?
B C5 H5 124(1) ?
N C6 H6b 112(2) ?
N C6 H6a 115(2) ?
N C6 H6c 111(2) ?
H6b C6 H6a 101(2) ?
H6b C6 H6c 107(2) ?
H6a C6 H6c 110(2) ?
N C7 H7c 111(2) ?
N C7 H7a 118(2) ?
N C7 H7b 113(2) ?
H7c C7 H7a 109(2) ?
H7c C7 H7b 107(3) ?
H7a C7 H7b 98(2) ?
C2 C21 H21c 118(2) ?
C2 C21 H21a 109(2) ?
C2 C21 H21b 110(2) ?
H21c C21 H21a 107(3) ?
H21c C21 H21b 110(3) ?
H21a C21 H21b 101(3) ?
C4 C41 H41c 111(2) ?
C4 C41 H41a 110(2) ?
C4 C41 H41b 106(2) ?
H41c C41 H41a 104(3) ?
H41c C41 H41b 114(3) ?
H41a C41 H41b 111(3) ?
Mg B N 128.2(1) ?
Mg B C1 67.59(8) ?
Mg B C5 67.86(7) ?
N B C1 123.6(2) ?
N B C5 123.7(2) ?
C1 B C5 112.4(1) ?

loop_
_geom_bond_atom_site_label_1
_geom_bond_atom_site_label_2
_geom_bond_distance
_geom_bond_publ_flag
Mg C1 2.350(1) ?
Mg C1 2.350(1) ?
Mg C2 2.409(1) ?
Mg C2 2.409(1) ?
Mg C3 2.429(1) ?
Mg C3 2.429(1) ?
Mg C4 2.411(2) ?
Mg C4 2.411(2) ?
Mg C5 2.356(1) ?
Mg C5 2.356(1) ?
Mg B 2.458(1) ?
Mg B 2.458(1) ?
N C6 1.451(3) ?
N C7 1.448(3) ?
N B 1.431(2) ?
C1 C2 1.404(2) ?
C1 B 1.537(2) ?
C1 H1 0.96(2) ?
C2 C3 1.406(2) ?
C2 C21 1.506(2) ?
C3 C4 1.404(2) ?
C3 H3 0.99(2) ?
C4 C5 1.402(2) ?
C4 C41 1.509(2) ?
C5 B 1.532(2) ?
C5 H5 0.99(2) ?
C6 H6b 1.07(3) ?
C6 H6a 1.01(3) ?
C6 H6c 0.92(3) ?
C7 H7c 0.96(4) ?
C7 H7a 1.04(3) ?
C7 H7b 1.08(3) ?
C21 H21c 0.88(4) ?
C21 H21a 0.93(4) ?
C21 H21b 0.97(4) ?
C41 H41c 0.96(3) ?
C41 H41a 0.91(4) ?
C41 H41b 0.92(4) ?
